data_1509431
loop_
_publ_author_name
'Watanabe, J.'
'Uematsu, K.'
'Sato, M.'

_publ_section_title
;
 Crystal structure and ionic conductivity of a layered perovskite,
 AgLaNb2O7
;
_journal_name_full 'Journal of Solid State Chemistry'
_journal_page_first 460
_journal_page_last 470
_journal_paper_doi 10.1006/jssc.1993.1370
_journal_volume 107
_journal_year 1993
_chemical_formula_sum 'Ag La Nb2 O7'
_space_group_IT_number 142
_symmetry_space_group_name_Hall '-I 4bd 2c'
_symmetry_space_group_name_H-M 'I 41/a c d :2'
_cell_angle_alpha 90
_cell_angle_beta 90
_cell_angle_gamma 90
_cell_formula_units_Z 16
_cell_length_a 7.7757
_cell_length_b 7.7757
_cell_length_c 42.587
_cell_volume 2574.874
_citation_journal_id_ASTM JSSCBI
_cod_data_source_file silver1-2_383.cif
_cod_data_source_block Ag1La1Nb2O7
_cod_original_cell_volume 2574.875
_cod_original_formula_sum 'Ag1 La1 Nb2 O7'
_cod_database_code 1509431

loop_
_symmetry_equiv_pos_as_xyz
x,y,z
-y+1/4,x+3/4,z+1/4
-x+1/2,-y,z+1/2
y+1/4,-x+1/4,z+3/4
x,-y,-z+1/2
y+1/4,x+3/4,-z+3/4
-x+1/2,y,-z
-y+1/4,-x+1/4,-z+1/4
-x,-y,-z
y-1/4,-x-3/4,-z-1/4
x-1/2,y,-z-1/2
-y-1/4,x-1/4,-z-3/4
-x,y,z-1/2
-y-1/4,-x-3/4,z-3/4
x-1/2,-y,z
y-1/4,x-1/4,z-1/4
x+1/2,y+1/2,z+1/2
-y+3/4,x+5/4,z+3/4
-x+1,-y+1/2,z+1
y+3/4,-x+3/4,z+5/4
x+1/2,-y+1/2,-z+1
y+3/4,x+5/4,-z+5/4
-x+1,y+1/2,-z+1/2
-y+3/4,-x+3/4,-z+3/4
-x+1/2,-y+1/2,-z+1/2
y+1/4,-x-1/4,-z+1/4
x,y+1/2,-z
-y+1/4,x+1/4,-z-1/4
-x+1/2,y+1/2,z
-y+1/4,-x-1/4,z-1/4
x,-y+1/2,z+1/2
y+1/4,x+1/4,z+1/4

loop_
_atom_site_label
_atom_site_type_symbol
_atom_site_fract_x
_atom_site_fract_y
_atom_site_fract_z
_atom_site_occupancy
_atom_site_U_iso_or_equiv
O2 O-2 0 0.25 0.046 1 0.0
O5 O-2 0.233 0.243 0.09 1 0.0
La1 La+3 0 0 0 1 0.0
Nb1 Nb+5 0.235 0.257 0.052 1 0.0
O3 O-2 0 0.25 0.459 1 0.0
Ag1 Ag+1 0.256 0.506 0.125 1 0.0
O1 O-2 0.054 0 0.25 1 0.0
O4 O-2 0.291 0.027 0.044 1 0.0
